data_1557742
loop_
_publ_author_name
'Kohlmann, Holger'
'Rauchmaul, Anne'
'Keilholz, Simon'
'Franz, Alexandra'

_publ_section_title
;
 Crystal Structure and Thermal Behavior of SbC2O4OH and SbC2O4OD
;
_journal_issue 3
_journal_name_full Inorganics
_journal_page_first 21
_journal_paper_doi 10.3390/inorganics8030021
_journal_volume 8
_journal_year 2020
_chemical_formula_sum 'C2 H0.064 D0.936 O5 Sb'
_chemical_formula_weight 227.7
_space_group_IT_number 62
_space_group_name_Hall '-P 2ac 2n'
_space_group_name_H-M_alt 'P n m a'
_symmetry_cell_setting orthorhombic
_symmetry_space_group_name_Hall '-P 2ac 2n'
_symmetry_space_group_name_H-M 'P n m a'
_cell_angle_alpha 90.0000
_cell_angle_beta 90.0000
_cell_angle_gamma 90.0000
_cell_formula_units_Z 4
_cell_length_a 5.8207(3)
_cell_length_b 11.2873(5)
_cell_length_c 6.3126(4)
_cell_measurement_temperature 298(1)
_cell_volume 414.74(4)
_computing_structure_refinement FULLPROF
_diffrn_ambient_temperature 298(1)
_diffrn_detector_type 'Eight area detectors (300 mm x 300 mm), oscillating radial collimator for background reduction'
_diffrn_measurement_device_type 'diffractometer E9'
_diffrn_radiation_monochromator 'Ge 115'
_diffrn_radiation_type 'Constant Wavelength Neutron Diffraction'
_diffrn_radiation_wavelength 1.79725
_diffrn_source 'nuclear reactor'
_diffrn_source_type 'Fine Resolution Powder Diffractometer E9 (FIREPOD), Helmholtz-Zentrum Berlin, Germany'
_pd_char_colour white
_pd_instr_location ' ?'
_pd_meas_2theta_range_inc 0.075035
_pd_meas_2theta_range_max 141.79100
_pd_meas_2theta_range_min -9.40870
_pd_meas_number_of_points 2017
_pd_proc_2theta_range_inc 0.075035
_pd_proc_2theta_range_max 141.8285
_pd_proc_2theta_range_min -9.3712
_pd_proc_ls_pref_orient_corr ' ?'
_pd_proc_ls_prof_R_factor 2.9840
_pd_proc_ls_prof_wR_expected 3.5223
_pd_proc_ls_prof_wR_factor 3.8242
_pd_proc_wavelength 1.797250
_pd_spec_mounting ' ?'
_pd_spec_shape cylinder
_refine_ls_goodness_of_fit_all 1.99
_refine_ls_number_parameters 45
_refine_ls_number_reflns 298
_refine_ls_number_restraints 0
_refine_ls_R_I_factor 6.1932
_refine_ls_shift/su_max 0.01
_cod_data_source_file inorganics-689697-CIF.cif
_cod_data_source_block Crystal
_cod_depositor_comments
;
The following automatic conversions were performed:

data item '_symmetry_cell_setting' value 'Orthorhombic' was changed
to 'orthorhombic' in accordance with the
/home/data/users/saulius/crontab/automatic-downloads/current/MDPI/lib/dictionaries/cif_core.dic
dictionary named 'cif_core.dic' version 2.4.2 last updated on
2011-04-26.

Automatic conversion script
Id: cif_fix_values 7556 2019-12-06 15:28:31Z antanas 
;
_cod_original_formula_sum 'C2 D0.936 H0.064 O5 Sb'
_cod_database_code 1557742
_pd_proc_ls_prof_cr_factor 15.7590
_pd_proc_ls_prof_cwr_factor 14.8239
_pd_proc_ls_prof_cwr_expected 13.6538
_pd_proc_ls_prof_chi2 1.1787
_pd_proc_ls_prof_echi2 1.1787

loop_
_symmetry_equiv_pos_as_xyz
x,y,z
x+1/2,-y+1/2,-z+1/2
-x,y+1/2,-z
-x+1/2,-y,z+1/2
-x,-y,-z
-x+1/2,y+1/2,z+1/2
x,-y+1/2,z
x+1/2,y,-z+1/2

loop_
_atom_site_label
_atom_site_fract_x
_atom_site_fract_y
_atom_site_fract_z
_atom_site_U_iso_or_equiv
_atom_site_occupancy
_atom_site_adp_type
_atom_site_type_symbol
Sb1 0.1799(9) 0.25000 0.5064(8) 0.0127(15) 1.00000 Uiso Sb
O1 0.5373(10) 0.25000 0.7105(10) 0.0125(16) 1.00000 Uiso O
O2 0.2600(7) 0.4519(4) 0.6067(6) 0.0219(12) 1.00000 Uiso O
O3 0.1203(7) 0.6353(3) 0.5827(6) 0.0156(10) 1.00000 Uiso O
C1 0.1066(6) 0.5245(3) 0.5531(5) 0.0134(9) 1.00000 Uiso C
D1 0.6431(16) 0.2844(8) 0.6076(13) 0.048(4) 0.468(6) Uiso D
H1 0.6431(16) 0.2844(8) 0.6076(13) 0.048(4) 0.032(6) Uiso H

loop_
_atom_type_symbol
_atom_type_scat_length_neutron
_atom_type_scat_source
Sb 0.55700 V.F._Sears_Neutron_News_3_26_(1992)
O 0.58030 V.F._Sears_Neutron_News_3_26_(1992)
C 0.66460 V.F._Sears_Neutron_News_3_26_(1992)
D 0.66710 V.F._Sears_Neutron_News_3_26_(1992)
H -0.37390 V.F._Sears_Neutron_News_3_26_(1992)

loop_
_geom_angle_atom_site_label_1
_geom_angle_atom_site_label_2
_geom_angle_atom_site_label_3
_geom_angle
_geom_angle_site_symmetry_1
_geom_angle_site_symmetry_3
_geom_angle_publ_flag
D1 O1 D1 46.9(11) 1_555 7_555 ?
D1 O1 H1 46.9(11) 1_555 7_555 ?
D1 O1 H1 46.9(11) 7_555 1_555 ?
H1 O1 H1 46.9(11) 1_555 7_555 ?
O1 D1 D1 66.5(14) 1_555 7_555 ?
O1 D1 H1 66.5(14) 1_555 7_555 ?
O1 H1 D1 66.5(14) 1_555 7_555 ?
O1 H1 H1 66.5(14) 1_555 7_555 ?

loop_
_geom_bond_atom_site_label_1
_geom_bond_atom_site_label_2
_geom_bond_distance
_geom_bond_site_symmetry_2
_geom_bond_publ_flag
O1 D1 0.976(10) 1_555 ?
O1 D1 0.976(10) 7_555 ?
O1 H1 0.976(10) 1_555 ?
O1 H1 0.976(10) 7_555 ?
D1 O1 0.976(10) 1_555 ?
D1 D1 0.777(13) 7_555 ?
D1 H1 0.777(13) 7_555 ?
H1 O1 0.976(10) 1_555 ?
H1 D1 0.777(13) 7_555 ?
H1 H1 0.777(13) 7_555 ?
